data_1551587
loop_
_publ_author_name
'SAKIYAMA, Hiroshi'
'TAKAHATA, Saki'
'KASHIMOTO, Naoki'
'MITSUHASHI, Ryoji'
'MIKURIYA, Masahiro'

_publ_section_title
;
 Crystal Structure of a Dinuclear Magnesium(II) Complex with
 4-Chloro-2,6-bis[(2-hydroxyethyl)methylaminomethyl]phenolate
;
_journal_issue 0
_journal_name_full 'X-ray Structure Analysis Online'
_journal_page_first 75
_journal_paper_doi 10.2116/xraystruct.33.75
_journal_volume 33
_journal_year 2017
_chemical_formula_moiety 'C28 H44 Cl2 Mg2 N4 O6, 2(C24 H20 B), 2(C3 H6 O), 2(H2 O)'
_chemical_formula_sum 'C82 H100 B2 Cl2 Mg2 N4 O10'
_chemical_formula_weight 1442.79
_space_group_crystal_system monoclinic
_space_group_IT_number 15
_space_group_name_Hall '-C 2yc'
_space_group_name_H-M_alt 'C 1 2/c 1'
_symmetry_space_group_name_Hall '-C 2yc'
_symmetry_space_group_name_H-M 'C 1 2/c 1'
_atom_sites_solution_hydrogens mixed
_audit_creation_method SHELXL-2014/7
_cell_angle_alpha 90
_cell_angle_beta 96.1500(10)
_cell_angle_gamma 90
_cell_formula_units_Z 4
_cell_length_a 22.7667(13)
_cell_length_b 19.1628(11)
_cell_length_c 17.3218(10)
_cell_measurement_reflns_used 4941
_cell_measurement_temperature 273(2)
_cell_measurement_theta_max 28.28
_cell_measurement_theta_min 2.43
_cell_volume 7513.6(7)
_computing_cell_refinement 'Bruker SAINT'
_computing_data_collection 'Bruker APEX2'
_computing_data_reduction 'Bruker SAINT'
_computing_molecular_graphics 'Yadokari-XG 2009 (Wakita,Nemoto et al., 2009)'
_computing_publication_material 'SHELXL-2016/6 (Sheldrick, 2016)'
_computing_structure_refinement 'SHELXL-2016/6 (Sheldrick, 2016)'
_computing_structure_solution 'SHELXT 2014/5 (Sheldrick, 2014)'
_diffrn_ambient_temperature 273(2)
_diffrn_measured_fraction_theta_full 0.999
_diffrn_measured_fraction_theta_max 0.997
_diffrn_measurement_device_type 'Bruker APEX CCD'
_diffrn_measurement_method '\f and \w scans'
_diffrn_radiation_type MoK\a
_diffrn_radiation_wavelength 0.71073
_diffrn_reflns_av_R_equivalents 0.0302
_diffrn_reflns_av_unetI/netI 0.0403
_diffrn_reflns_Laue_measured_fraction_full 0.999
_diffrn_reflns_Laue_measured_fraction_max 0.997
_diffrn_reflns_limit_h_max 29
_diffrn_reflns_limit_h_min -28
_diffrn_reflns_limit_k_max 24
_diffrn_reflns_limit_k_min -24
_diffrn_reflns_limit_l_max 22
_diffrn_reflns_limit_l_min -15
_diffrn_reflns_number 23791
_diffrn_reflns_point_group_measured_fraction_full 0.999
_diffrn_reflns_point_group_measured_fraction_max 0.997
_diffrn_reflns_theta_full 25.242
_diffrn_reflns_theta_max 27.499
_diffrn_reflns_theta_min 1.763
_exptl_absorpt_coefficient_mu 0.165
_exptl_absorpt_correction_T_max 0.955
_exptl_absorpt_correction_T_min 0.949
_exptl_absorpt_correction_type multi-scan
_exptl_absorpt_process_details SADABS
_exptl_crystal_colour colorless
_exptl_crystal_density_diffrn 1.275
_exptl_crystal_description block
_exptl_crystal_F_000 3072
_exptl_crystal_size_max 0.320
_exptl_crystal_size_mid 0.300
_exptl_crystal_size_min 0.280
_refine_diff_density_max 0.350
_refine_diff_density_min -0.301
_refine_diff_density_rms 0.054
_refine_ls_extinction_method none
_refine_ls_goodness_of_fit_ref 1.036
_refine_ls_hydrogen_treatment mixed
_refine_ls_matrix_type full
_refine_ls_number_parameters 481
_refine_ls_number_reflns 8618
_refine_ls_number_restraints 0
_refine_ls_restrained_S_all 1.036
_refine_ls_R_factor_all 0.0600
_refine_ls_R_factor_gt 0.0418
_refine_ls_shift/su_max 0.001
_refine_ls_shift/su_mean 0.000
_refine_ls_structure_factor_coef Fsqd
_refine_ls_weighting_details 'w=1/[\s^2^(Fo^2^)+(0.0622P)^2^+0.1046P] where P=(Fo^2^+2Fc^2^)/3'
_refine_ls_weighting_scheme calc
_refine_ls_wR_factor_gt 0.1023
_refine_ls_wR_factor_ref 0.1106
_reflns_Friedel_coverage 0.000
_reflns_number_gt 6532
_reflns_number_total 8618
_reflns_threshold_expression 'I > 2\s(I)'
_cod_data_source_file 33_75_1.txt
_cod_data_source_block HS07191m_0m
_cod_database_code 1551587
_shelx_shelxl_version_number 2014/7
_shelx_space_group_comment
;
The symmetry employed for this shelxl refinement is uniquely defined
by the following loop, which should always be used as a source of
symmetry information in preference to the above space-group names.
They are only intended as comments.
;
_shelx_estimated_absorpt_t_min 0.949
_shelx_estimated_absorpt_t_max 0.955

loop_
_space_group_symop_operation_xyz
'x, y, z'
'-x, y, -z+1/2'
'x+1/2, y+1/2, z'
'-x+1/2, y+1/2, -z+1/2'
'-x, -y, -z'
'x, -y, z-1/2'
'-x+1/2, -y+1/2, -z'
'x+1/2, -y+1/2, z-1/2'

loop_
_atom_site_label
_atom_site_type_symbol
_atom_site_fract_x
_atom_site_fract_y
_atom_site_fract_z
_atom_site_U_iso_or_equiv
_atom_site_adp_type
_atom_site_occupancy
_atom_site_site_symmetry_order
_atom_site_calc_flag
_atom_site_refinement_flags_posn
_atom_site_refinement_flags_adp
_atom_site_refinement_flags_occupancy
Mg1 Mg 0.5000 0.39099(3) 0.7500 0.01553(16) Uani 1 2 d S T P
Mg2 Mg 0.5000 0.22696(3) 0.7500 0.01529(15) Uani 1 2 d S T P
Cl1 Cl 0.46759(2) 0.31515(2) 1.15560(2) 0.02423(10) Uani 1 1 d . . .
C1 C 0.47391(7) 0.31397(7) 1.05591(9) 0.0183(3) Uani 1 1 d . . .
C2 C 0.44437(6) 0.36307(8) 1.00742(8) 0.0174(3) Uani 1 1 d . . .
H2 H 0.4208 0.3966 1.0278 0.021 Uiso 1 1 calc R U .
C3 C 0.45002(6) 0.36201(7) 0.92800(8) 0.0160(3) Uani 1 1 d . . .
C4 C 0.48533(6) 0.31073(7) 0.89719(8) 0.0153(3) Uani 1 1 d . . .
C5 C 0.51489(6) 0.26116(7) 0.94761(9) 0.0168(3) Uani 1 1 d . . .
C6 C 0.50864(6) 0.26353(8) 1.02639(9) 0.0182(3) Uani 1 1 d . . .
H6 H 0.5280 0.2308 1.0596 0.022 Uiso 1 1 calc R U .
C7 C 0.41672(6) 0.41310(8) 0.87435(9) 0.0176(3) Uani 1 1 d . . .
H7 H 0.3907 0.3875 0.8364 0.021 Uiso 1 1 calc R U .
H7A H 0.3922 0.4418 0.9041 0.021 Uiso 1 1 calc R U .
N1 N 0.45518(5) 0.45944(6) 0.83265(7) 0.0175(3) Uani 1 1 d . . .
C8 C 0.49337(7) 0.50099(8) 0.88958(9) 0.0216(3) Uani 1 1 d . . .
H8 H 0.5163 0.5332 0.8626 0.032 Uiso 1 1 calc R U .
H8A H 0.5194 0.4704 0.9210 0.032 Uiso 1 1 calc R U .
H8B H 0.4693 0.5264 0.9221 0.032 Uiso 1 1 calc R U .
C9 C 0.41748(7) 0.50714(8) 0.78157(9) 0.0216(3) Uani 1 1 d . . .
H9 H 0.4422 0.5408 0.7585 0.026 Uiso 1 1 calc R U .
H9A H 0.3914 0.5325 0.8123 0.026 Uiso 1 1 calc R U .
C10 C 0.38094(7) 0.46732(8) 0.71779(9) 0.0226(3) Uani 1 1 d . . .
H10 H 0.3468 0.4465 0.7378 0.027 Uiso 1 1 calc R U .
H10A H 0.3672 0.4986 0.6756 0.027 Uiso 1 1 calc R U .
O1 O 0.41803(5) 0.41385(6) 0.69044(6) 0.0199(2) Uani 1 1 d . . .
H1 H 0.3959(9) 0.3814(10) 0.6678(11) 0.041(6) Uiso 1 1 d . . .
C11 C 0.55548(6) 0.20831(8) 0.91725(9) 0.0181(3) Uani 1 1 d . . .
H11 H 0.5871 0.2327 0.8954 0.022 Uiso 1 1 calc R U .
H11A H 0.5731 0.1803 0.9603 0.022 Uiso 1 1 calc R U .
N2 N 0.52558(5) 0.16091(6) 0.85692(7) 0.0176(3) Uani 1 1 d . . .
C12 C 0.47939(7) 0.12079(8) 0.89094(9) 0.0221(3) Uani 1 1 d . . .
H12 H 0.4619 0.0879 0.8535 0.033 Uiso 1 1 calc R U .
H12A H 0.4495 0.1521 0.9053 0.033 Uiso 1 1 calc R U .
H12B H 0.4967 0.0963 0.9361 0.033 Uiso 1 1 calc R U .
C13 C 0.56944(7) 0.11087(8) 0.83247(9) 0.0216(3) Uani 1 1 d . . .
H13 H 0.5496 0.0770 0.7970 0.026 Uiso 1 1 calc R U .
H13A H 0.5876 0.0859 0.8776 0.026 Uiso 1 1 calc R U .
C14 C 0.61695(7) 0.14799(8) 0.79280(9) 0.0227(3) Uani 1 1 d . . .
H14 H 0.6457 0.1691 0.8312 0.027 Uiso 1 1 calc R U .
H14A H 0.6372 0.1152 0.7623 0.027 Uiso 1 1 calc R U .
O2 O 0.58795(5) 0.20070(5) 0.74350(6) 0.0198(2) Uani 1 1 d . . .
H2A H 0.6139(10) 0.2283(11) 0.7267(13) 0.053(6) Uiso 1 1 d . . .
C16 C 0.68089(8) 0.25387(9) 0.58117(10) 0.0291(4) Uani 1 1 d . . .
H16 H 0.7060 0.2149 0.5731 0.044 Uiso 1 1 calc R U .
H16A H 0.6810 0.2858 0.5385 0.044 Uiso 1 1 calc R U .
H16B H 0.6414 0.2376 0.5845 0.044 Uiso 1 1 calc R U .
C17 C 0.75488(10) 0.33605(13) 0.65371(12) 0.0516(6) Uani 1 1 d . . .
H17 H 0.7664 0.3531 0.7052 0.077 Uiso 1 1 calc R U .
H17A H 0.7450 0.3747 0.6196 0.077 Uiso 1 1 calc R U .
H17B H 0.7870 0.3104 0.6358 0.077 Uiso 1 1 calc R U .
B1 B 0.20991(7) 0.48416(9) 0.54061(10) 0.0177(3) Uani 1 1 d . . .
O3 O 0.49090(4) 0.30938(5) 0.82116(6) 0.0162(2) Uani 1 1 d . . .
O4 O 0.67933(5) 0.28212(6) 0.71376(7) 0.0273(3) Uani 1 1 d . . .
C15 C 0.70302(7) 0.28989(8) 0.65449(10) 0.0237(3) Uani 1 1 d . . .
O5 O 0.33865(5) 0.31838(6) 0.63508(8) 0.0247(3) Uani 1 1 d . . .
H5 H 0.3164(11) 0.3344(13) 0.5989(15) 0.064(8) Uiso 1 1 d . . .
H5A H 0.3179(11) 0.3138(11) 0.6736(15) 0.057(7) Uiso 1 1 d . . .
C18 C 0.15981(7) 0.43854(8) 0.58132(9) 0.0193(3) Uani 1 1 d . . .
C19 C 0.09971(7) 0.45521(8) 0.57483(9) 0.0230(3) Uani 1 1 d . . .
H19 H 0.0866 0.4930 0.5439 0.028 Uiso 1 1 calc R U .
C20 C 0.05847(8) 0.41824(9) 0.61223(10) 0.0286(4) Uani 1 1 d . . .
H20 H 0.0191 0.4320 0.6067 0.034 Uiso 1 1 calc R U .
C21 C 0.07598(8) 0.36119(9) 0.65744(9) 0.0295(4) Uani 1 1 d . . .
H21 H 0.0486 0.3361 0.6824 0.035 Uiso 1 1 calc R U .
C22 C 0.13483(8) 0.34187(9) 0.66523(10) 0.0289(4) Uani 1 1 d . . .
H22 H 0.1473 0.3034 0.6954 0.035 Uiso 1 1 calc R U .
C23 C 0.17534(7) 0.37998(8) 0.62804(9) 0.0244(4) Uani 1 1 d . . .
H23 H 0.2147 0.3661 0.6343 0.029 Uiso 1 1 calc R U .
C24 C 0.17550(6) 0.53155(8) 0.47078(9) 0.0178(3) Uani 1 1 d . . .
C25 C 0.14438(7) 0.59135(8) 0.49028(9) 0.0208(3) Uani 1 1 d . . .
H25 H 0.1475 0.6055 0.5419 0.025 Uiso 1 1 calc R U .
C26 C 0.10918(7) 0.63014(8) 0.43557(9) 0.0229(3) Uani 1 1 d . . .
H26 H 0.0892 0.6692 0.4510 0.028 Uiso 1 1 calc R U .
C27 C 0.10378(7) 0.61076(8) 0.35804(9) 0.0220(3) Uani 1 1 d . . .
H27 H 0.0798 0.6361 0.3213 0.026 Uiso 1 1 calc R U .
C28 C 0.13463(7) 0.55322(8) 0.33612(9) 0.0213(3) Uani 1 1 d . . .
H28 H 0.1318 0.5400 0.2842 0.026 Uiso 1 1 calc R U .
C29 C 0.17005(6) 0.51491(8) 0.39188(9) 0.0186(3) Uani 1 1 d . . .
H29 H 0.1908 0.4768 0.3757 0.022 Uiso 1 1 calc R U .
C30 C 0.24412(6) 0.53794(8) 0.60465(9) 0.0182(3) Uani 1 1 d . . .
C31 C 0.23924(7) 0.53633(8) 0.68450(9) 0.0212(3) Uani 1 1 d . . .
H31 H 0.2156 0.5022 0.7037 0.025 Uiso 1 1 calc R U .
C32 C 0.26830(7) 0.58377(9) 0.73664(10) 0.0258(4) Uani 1 1 d . . .
H32 H 0.2636 0.5810 0.7892 0.031 Uiso 1 1 calc R U .
C33 C 0.30404(7) 0.63479(8) 0.71027(10) 0.0260(4) Uani 1 1 d . . .
H33 H 0.3236 0.6664 0.7448 0.031 Uiso 1 1 calc R U .
C34 C 0.31032(7) 0.63833(8) 0.63157(10) 0.0246(4) Uani 1 1 d . . .
H34 H 0.3345 0.6722 0.6131 0.030 Uiso 1 1 calc R U .
C35 C 0.28054(7) 0.59128(8) 0.58043(9) 0.0213(3) Uani 1 1 d . . .
H35 H 0.2848 0.5952 0.5278 0.026 Uiso 1 1 calc R U .
C36 C 0.25685(7) 0.43025(8) 0.50496(8) 0.0179(3) Uani 1 1 d . . .
C37 C 0.23699(7) 0.36713(8) 0.46939(9) 0.0214(3) Uani 1 1 d . . .
H37 H 0.1971 0.3561 0.4676 0.026 Uiso 1 1 calc R U .
C38 C 0.27410(7) 0.32062(8) 0.43685(9) 0.0233(3) Uani 1 1 d . . .
H38 H 0.2588 0.2798 0.4137 0.028 Uiso 1 1 calc R U .
C39 C 0.33392(7) 0.33487(8) 0.43885(9) 0.0238(3) Uani 1 1 d . . .
H39 H 0.3591 0.3039 0.4174 0.029 Uiso 1 1 calc R U .
C40 C 0.35544(7) 0.39609(8) 0.47336(9) 0.0242(4) Uani 1 1 d . . .
H40 H 0.3955 0.4064 0.4753 0.029 Uiso 1 1 calc R U .
C41 C 0.31766(7) 0.44246(8) 0.50518(9) 0.0208(3) Uani 1 1 d . . .
H41 H 0.3334 0.4834 0.5276 0.025 Uiso 1 1 calc R U .

loop_
_atom_site_aniso_label
_atom_site_aniso_U_11
_atom_site_aniso_U_22
_atom_site_aniso_U_33
_atom_site_aniso_U_23
_atom_site_aniso_U_13
_atom_site_aniso_U_12
Mg1 0.0174(4) 0.0143(3) 0.0145(4) 0.000 -0.0003(3) 0.000
Mg2 0.0142(4) 0.0144(3) 0.0174(4) 0.000 0.0022(3) 0.000
Cl1 0.0321(2) 0.0263(2) 0.01442(19) 0.00088(15) 0.00334(15) 0.00098(16)
C1 0.0211(8) 0.0200(8) 0.0134(8) -0.0005(6) 0.0005(6) -0.0046(6)
C2 0.0172(8) 0.0176(7) 0.0175(8) -0.0031(6) 0.0018(6) -0.0013(6)
C3 0.0144(7) 0.0163(7) 0.0170(8) -0.0003(6) 0.0000(6) -0.0023(6)
C4 0.0144(7) 0.0170(7) 0.0143(7) 0.0002(6) 0.0007(5) -0.0036(5)
C5 0.0145(7) 0.0157(7) 0.0200(8) 0.0014(6) 0.0012(6) -0.0021(6)
C6 0.0181(8) 0.0186(8) 0.0173(8) 0.0027(6) -0.0006(6) -0.0026(6)
C7 0.0169(7) 0.0187(7) 0.0170(8) -0.0020(6) 0.0005(6) 0.0026(6)
N1 0.0215(7) 0.0142(6) 0.0158(7) 0.0000(5) -0.0021(5) 0.0006(5)
C8 0.0266(8) 0.0179(8) 0.0195(8) -0.0033(6) -0.0017(6) -0.0001(6)
C9 0.0289(9) 0.0161(7) 0.0193(8) 0.0006(6) -0.0009(6) 0.0065(6)
C10 0.0243(9) 0.0241(8) 0.0186(8) -0.0002(6) -0.0014(6) 0.0082(7)
O1 0.0190(6) 0.0199(6) 0.0199(6) -0.0042(4) -0.0024(4) 0.0027(4)
C11 0.0155(7) 0.0198(7) 0.0189(8) 0.0043(6) 0.0008(6) 0.0011(6)
N2 0.0167(6) 0.0152(6) 0.0215(7) -0.0004(5) 0.0045(5) 0.0007(5)
C12 0.0215(8) 0.0211(8) 0.0238(9) 0.0044(6) 0.0035(6) -0.0013(6)
C13 0.0234(8) 0.0179(8) 0.0237(9) 0.0021(6) 0.0038(6) 0.0058(6)
C14 0.0182(8) 0.0248(8) 0.0254(9) 0.0029(7) 0.0029(6) 0.0078(6)
O2 0.0152(5) 0.0218(6) 0.0224(6) 0.0037(4) 0.0023(4) 0.0006(4)
C16 0.0265(9) 0.0300(9) 0.0308(10) -0.0047(7) 0.0036(7) 0.0005(7)
C17 0.0484(13) 0.0741(15) 0.0330(12) -0.0022(10) 0.0073(9) -0.0391(12)
B1 0.0161(8) 0.0185(8) 0.0183(9) 0.0004(7) 0.0011(6) 0.0003(7)
O3 0.0180(5) 0.0156(5) 0.0149(5) 0.0004(4) 0.0019(4) 0.0006(4)
O4 0.0217(6) 0.0323(6) 0.0286(7) -0.0003(5) 0.0063(5) -0.0042(5)
C15 0.0191(8) 0.0239(8) 0.0281(9) 0.0037(7) 0.0032(7) 0.0004(6)
O5 0.0213(6) 0.0291(6) 0.0231(7) 0.0028(5) -0.0001(5) 0.0007(5)
C18 0.0223(8) 0.0198(8) 0.0159(8) -0.0050(6) 0.0021(6) -0.0020(6)
C19 0.0219(8) 0.0242(8) 0.0229(9) -0.0020(6) 0.0026(6) -0.0034(6)
C20 0.0223(9) 0.0377(10) 0.0263(9) -0.0078(7) 0.0043(7) -0.0088(7)
C21 0.0374(10) 0.0325(10) 0.0198(9) -0.0089(7) 0.0087(7) -0.0201(8)
C22 0.0460(11) 0.0218(8) 0.0195(9) -0.0009(7) 0.0062(7) -0.0062(8)
C23 0.0273(9) 0.0230(8) 0.0231(9) -0.0022(6) 0.0039(7) -0.0007(7)
C24 0.0129(7) 0.0190(7) 0.0216(8) -0.0004(6) 0.0024(6) -0.0039(6)
C25 0.0182(8) 0.0249(8) 0.0192(8) -0.0007(6) 0.0020(6) 0.0010(6)
C26 0.0179(8) 0.0242(8) 0.0272(9) 0.0019(7) 0.0045(6) 0.0051(6)
C27 0.0162(8) 0.0270(8) 0.0225(9) 0.0068(6) 0.0003(6) 0.0002(6)
C28 0.0205(8) 0.0243(8) 0.0189(8) 0.0006(6) 0.0011(6) -0.0053(6)
C29 0.0172(8) 0.0172(7) 0.0217(8) -0.0006(6) 0.0028(6) -0.0024(6)
C30 0.0139(7) 0.0190(7) 0.0211(8) -0.0001(6) -0.0002(6) 0.0043(6)
C31 0.0154(8) 0.0249(8) 0.0234(9) -0.0021(6) 0.0021(6) 0.0020(6)
C32 0.0215(8) 0.0336(9) 0.0220(9) -0.0068(7) 0.0009(6) 0.0040(7)
C33 0.0218(8) 0.0245(8) 0.0301(10) -0.0092(7) -0.0038(7) 0.0017(7)
C34 0.0213(8) 0.0183(8) 0.0333(10) 0.0004(7) -0.0017(7) -0.0018(6)
C35 0.0201(8) 0.0215(8) 0.0214(8) 0.0009(6) -0.0015(6) 0.0018(6)
C36 0.0192(8) 0.0191(7) 0.0153(8) 0.0028(6) 0.0009(6) 0.0013(6)
C37 0.0172(8) 0.0240(8) 0.0226(9) 0.0006(6) 0.0004(6) -0.0008(6)
C38 0.0270(9) 0.0210(8) 0.0217(9) -0.0029(6) 0.0017(7) -0.0002(6)
C39 0.0244(9) 0.0256(8) 0.0221(9) 0.0001(7) 0.0062(6) 0.0064(7)
C40 0.0186(8) 0.0299(9) 0.0245(9) 0.0019(7) 0.0048(6) -0.0002(7)
C41 0.0213(8) 0.0209(8) 0.0204(8) 0.0012(6) 0.0027(6) -0.0023(6)

loop_
_atom_type_symbol
_atom_type_description
_atom_type_scat_dispersion_real
_atom_type_scat_dispersion_imag
_atom_type_scat_source
C C 0.0033 0.0016 'International Tables Vol C Tables 4.2.6.8 and 6.1.1.4'
H H 0.0000 0.0000 'International Tables Vol C Tables 4.2.6.8 and 6.1.1.4'
B B 0.0013 0.0007 'International Tables Vol C Tables 4.2.6.8 and 6.1.1.4'
N N 0.0061 0.0033 'International Tables Vol C Tables 4.2.6.8 and 6.1.1.4'
O O 0.0106 0.0060 'International Tables Vol C Tables 4.2.6.8 and 6.1.1.4'
Mg Mg 0.0486 0.0363 'International Tables Vol C Tables 4.2.6.8 and 6.1.1.4'
Cl Cl 0.1484 0.1585 'International Tables Vol C Tables 4.2.6.8 and 6.1.1.4'

loop_
_geom_angle_atom_site_label_1
_geom_angle_atom_site_label_2
_geom_angle_atom_site_label_3
_geom_angle
_geom_angle_site_symmetry_1
_geom_angle_site_symmetry_3
O3 Mg1 O3 78.23(6) . 2_656
O3 Mg1 O1 90.32(4) . 2_656
O3 Mg1 O1 108.73(4) 2_656 2_656
O3 Mg1 O1 108.73(4) . .
O3 Mg1 O1 90.32(4) 2_656 .
O1 Mg1 O1 155.68(7) 2_656 .
O3 Mg1 N1 88.85(4) . .
O3 Mg1 N1 156.81(4) 2_656 .
O1 Mg1 N1 90.32(5) 2_656 .
O1 Mg1 N1 75.55(4) . .
O3 Mg1 N1 156.81(4) . 2_656
O3 Mg1 N1 88.85(4) 2_656 2_656
O1 Mg1 N1 75.55(4) 2_656 2_656
O1 Mg1 N1 90.32(5) . 2_656
N1 Mg1 N1 109.18(7) . 2_656
O3 Mg1 Mg2 39.11(3) . .
O3 Mg1 Mg2 39.11(3) 2_656 .
O1 Mg1 Mg2 102.16(3) 2_656 .
O1 Mg1 Mg2 102.16(3) . .
N1 Mg1 Mg2 125.41(3) . .
N1 Mg1 Mg2 125.41(3) 2_656 .
O3 Mg2 O3 77.67(6) . 2_656
O3 Mg2 O2 112.53(4) . .
O3 Mg2 O2 89.65(4) 2_656 .
O3 Mg2 O2 89.65(4) . 2_656
O3 Mg2 O2 112.53(4) 2_656 2_656
O2 Mg2 O2 151.99(7) . 2_656
O3 Mg2 N2 153.82(5) . 2_656
O3 Mg2 N2 88.41(4) 2_656 2_656
O2 Mg2 N2 89.15(4) . 2_656
O2 Mg2 N2 75.20(4) 2_656 2_656
O3 Mg2 N2 88.41(4) . .
O3 Mg2 N2 153.82(5) 2_656 .
O2 Mg2 N2 75.20(4) . .
O2 Mg2 N2 89.15(4) 2_656 .
N2 Mg2 N2 112.13(7) 2_656 .
O3 Mg2 Mg1 38.84(3) . .
O3 Mg2 Mg1 38.84(3) 2_656 .
O2 Mg2 Mg1 104.00(3) . .
O2 Mg2 Mg1 104.00(3) 2_656 .
N2 Mg2 Mg1 123.93(3) 2_656 .
N2 Mg2 Mg1 123.94(3) . .
C6 C1 C2 120.69(14) . .
C6 C1 Cl1 119.07(12) . .
C2 C1 Cl1 120.24(11) . .
C1 C2 C3 119.82(13) . .
C1 C2 H2 120.1 . .
C3 C2 H2 120.1 . .
C2 C3 C4 119.99(13) . .
C2 C3 C7 120.52(13) . .
C4 C3 C7 119.44(13) . .
O3 C4 C3 120.30(13) . .
O3 C4 C5 120.49(12) . .
C3 C4 C5 119.21(13) . .
C6 C5 C4 119.62(13) . .
C6 C5 C11 119.84(13) . .
C4 C5 C11 120.47(13) . .
C1 C6 C5 120.67(14) . .
C1 C6 H6 119.7 . .
C5 C6 H6 119.7 . .
N1 C7 C3 113.97(12) . .
N1 C7 H7 108.8 . .
C3 C7 H7 108.8 . .
N1 C7 H7A 108.8 . .
C3 C7 H7A 108.8 . .
H7 C7 H7A 107.7 . .
C8 N1 C9 109.18(11) . .
C8 N1 C7 109.45(11) . .
C9 N1 C7 108.96(11) . .
C8 N1 Mg1 117.51(9) . .
C9 N1 Mg1 104.56(9) . .
C7 N1 Mg1 106.85(8) . .
N1 C8 H8 109.5 . .
N1 C8 H8A 109.5 . .
H8 C8 H8A 109.5 . .
N1 C8 H8B 109.5 . .
H8 C8 H8B 109.5 . .
H8A C8 H8B 109.5 . .
N1 C9 C10 111.25(12) . .
N1 C9 H9 109.4 . .
C10 C9 H9 109.4 . .
N1 C9 H9A 109.4 . .
C10 C9 H9A 109.4 . .
H9 C9 H9A 108.0 . .
O1 C10 C9 107.62(12) . .
O1 C10 H10 110.2 . .
C9 C10 H10 110.2 . .
O1 C10 H10A 110.2 . .
C9 C10 H10A 110.2 . .
H10 C10 H10A 108.5 . .
C10 O1 Mg1 120.89(9) . .
C10 O1 H1 109.0(13) . .
Mg1 O1 H1 121.3(13) . .
N2 C11 C5 113.80(12) . .
N2 C11 H11 108.8 . .
C5 C11 H11 108.8 . .
N2 C11 H11A 108.8 . .
C5 C11 H11A 108.8 . .
H11 C11 H11A 107.7 . .
C12 N2 C13 107.97(11) . .
C12 N2 C11 109.18(11) . .
C13 N2 C11 108.89(12) . .
C12 N2 Mg2 119.04(9) . .
C13 N2 Mg2 104.50(9) . .
C11 N2 Mg2 106.87(9) . .
N2 C12 H12 109.5 . .
N2 C12 H12A 109.5 . .
H12 C12 H12A 109.5 . .
N2 C12 H12B 109.5 . .
H12 C12 H12B 109.5 . .
H12A C12 H12B 109.5 . .
N2 C13 C14 111.18(12) . .
N2 C13 H13 109.4 . .
C14 C13 H13 109.4 . .
N2 C13 H13A 109.4 . .
C14 C13 H13A 109.4 . .
H13 C13 H13A 108.0 . .
O2 C14 C13 107.09(12) . .
O2 C14 H14 110.3 . .
C13 C14 H14 110.3 . .
O2 C14 H14A 110.3 . .
C13 C14 H14A 110.3 . .
H14 C14 H14A 108.6 . .
C14 O2 Mg2 121.45(9) . .
C14 O2 H2A 110.0(15) . .
Mg2 O2 H2A 124.5(15) . .
C15 C16 H16 109.5 . .
C15 C16 H16A 109.5 . .
H16 C16 H16A 109.5 . .
C15 C16 H16B 109.5 . .
H16 C16 H16B 109.5 . .
H16A C16 H16B 109.5 . .
C15 C17 H17 109.5 . .
C15 C17 H17A 109.5 . .
H17 C17 H17A 109.5 . .
C15 C17 H17B 109.5 . .
H17 C17 H17B 109.5 . .
H17A C17 H17B 109.5 . .
C24 B1 C30 107.68(12) . .
C24 B1 C36 110.29(12) . .
C30 B1 C36 111.39(12) . .
C24 B1 C18 108.06(12) . .
C30 B1 C18 109.97(12) . .
C36 B1 C18 109.39(12) . .
C4 O3 Mg1 127.90(8) . .
C4 O3 Mg2 129.84(8) . .
Mg1 O3 Mg2 102.05(5) . .
O4 C15 C17 120.49(16) . .
O4 C15 C16 121.56(15) . .
C17 C15 C16 117.95(15) . .
H5 O5 H5A 107(2) . .
C19 C18 C23 114.34(14) . .
C19 C18 B1 123.97(14) . .
C23 C18 B1 121.67(13) . .
C20 C19 C18 123.37(16) . .
C20 C19 H19 118.3 . .
C18 C19 H19 118.3 . .
C21 C20 C19 120.01(16) . .
C21 C20 H20 120.0 . .
C19 C20 H20 120.0 . .
C20 C21 C22 119.07(15) . .
C20 C21 H21 120.5 . .
C22 C21 H21 120.5 . .
C21 C22 C23 119.93(16) . .
C21 C22 H22 120.0 . .
C23 C22 H22 120.0 . .
C22 C23 C18 123.26(16) . .
C22 C23 H23 118.4 . .
C18 C23 H23 118.4 . .
C29 C24 C25 115.26(14) . .
C29 C24 B1 125.45(13) . .
C25 C24 B1 119.08(13) . .
C26 C25 C24 122.71(15) . .
C26 C25 H25 118.6 . .
C24 C25 H25 118.6 . .
C27 C26 C25 120.15(14) . .
C27 C26 H26 119.9 . .
C25 C26 H26 119.9 . .
C28 C27 C26 119.01(15) . .
C28 C27 H27 120.5 . .
C26 C27 H27 120.5 . .
C27 C28 C29 120.10(15) . .
C27 C28 H28 119.9 . .
C29 C28 H28 119.9 . .
C24 C29 C28 122.72(14) . .
C24 C29 H29 118.6 . .
C28 C29 H29 118.6 . .
C31 C30 C35 114.97(14) . .
C31 C30 B1 124.72(13) . .
C35 C30 B1 120.29(13) . .
C32 C31 C30 122.83(15) . .
C32 C31 H31 118.6 . .
C30 C31 H31 118.6 . .
C33 C32 C31 120.13(15) . .
C33 C32 H32 119.9 . .
C31 C32 H32 119.9 . .
C32 C33 C34 119.09(15) . .
C32 C33 H33 120.5 . .
C34 C33 H33 120.5 . .
C33 C34 C35 120.02(15) . .
C33 C34 H34 120.0 . .
C35 C34 H34 120.0 . .
C34 C35 C30 122.96(15) . .
C34 C35 H35 118.5 . .
C30 C35 H35 118.5 . .
C41 C36 C37 114.47(13) . .
C41 C36 B1 124.87(13) . .
C37 C36 B1 120.64(13) . .
C38 C37 C36 123.20(14) . .
C38 C37 H37 118.4 . .
C36 C37 H37 118.4 . .
C39 C38 C37 120.17(15) . .
C39 C38 H38 119.9 . .
C37 C38 H38 119.9 . .
C40 C39 C38 118.68(14) . .
C40 C39 H39 120.7 . .
C38 C39 H39 120.7 . .
C39 C40 C41 120.52(15) . .
C39 C40 H40 119.7 . .
C41 C40 H40 119.7 . .
C40 C41 C36 122.96(15) . .
C40 C41 H41 118.5 . .
C36 C41 H41 118.5 . .

loop_
_geom_bond_atom_site_label_1
_geom_bond_atom_site_label_2
_geom_bond_distance
_geom_bond_site_symmetry_2
Mg1 O3 2.0156(11) .
Mg1 O3 2.0156(11) 2_656
Mg1 O1 2.0800(11) 2_656
Mg1 O1 2.0800(11) .
Mg1 N1 2.2637(12) .
Mg1 N1 2.2637(12) 2_656
Mg1 Mg2 3.1433(10) .
Mg2 O3 2.0277(11) .
Mg2 O3 2.0277(11) 2_656
Mg2 O2 2.0792(11) .
Mg2 O2 2.0793(11) 2_656
Mg2 N2 2.2671(13) 2_656
Mg2 N2 2.2671(13) .
Cl1 C1 1.7483(15) .
C1 C6 1.381(2) .
C1 C2 1.386(2) .
C2 C3 1.396(2) .
C2 H2 0.9300 .
C3 C4 1.410(2) .
C3 C7 1.499(2) .
C4 O3 1.3367(17) .
C4 C5 1.411(2) .
C5 C6 1.388(2) .
C5 C11 1.5035(19) .
C6 H6 0.9300 .
C7 N1 1.4873(18) .
C7 H7 0.9700 .
C7 H7A 0.9700 .
N1 C8 1.4758(19) .
N1 C9 1.4807(18) .
C8 H8 0.9600 .
C8 H8A 0.9600 .
C8 H8B 0.9600 .
C9 C10 1.516(2) .
C9 H9 0.9700 .
C9 H9A 0.9700 .
C10 O1 1.4397(17) .
C10 H10 0.9700 .
C10 H10A 0.9700 .
O1 H1 0.87(2) .
C11 N2 1.4928(19) .
C11 H11 0.9700 .
C11 H11A 0.9700 .
N2 C12 1.4754(18) .
N2 C13 1.4788(18) .
C12 H12 0.9600 .
C12 H12A 0.9600 .
C12 H12B 0.9600 .
C13 C14 1.519(2) .
C13 H13 0.9700 .
C13 H13A 0.9700 .
C14 O2 1.4370(18) .
C14 H14 0.9700 .
C14 H14A 0.9700 .
O2 H2A 0.87(2) .
C16 C15 1.485(2) .
C16 H16 0.9600 .
C16 H16A 0.9600 .
C16 H16B 0.9600 .
C17 C15 1.477(2) .
C17 H17 0.9600 .
C17 H17A 0.9600 .
C17 H17B 0.9600 .
B1 C24 1.643(2) .
B1 C30 1.647(2) .
B1 C36 1.653(2) .
B1 C18 1.654(2) .
O4 C15 1.2189(18) .
O5 H5 0.82(3) .
O5 H5A 0.86(2) .
C18 C19 1.398(2) .
C18 C23 1.406(2) .
C19 C20 1.390(2) .
C19 H19 0.9300 .
C20 C21 1.379(3) .
C20 H20 0.9300 .
C21 C22 1.383(3) .
C21 H21 0.9300 .
C22 C23 1.388(2) .
C22 H22 0.9300 .
C23 H23 0.9300 .
C24 C29 1.396(2) .
C24 C25 1.407(2) .
C25 C26 1.389(2) .
C25 H25 0.9300 .
C26 C27 1.386(2) .
C26 H26 0.9300 .
C27 C28 1.382(2) .
C27 H27 0.9300 .
C28 C29 1.398(2) .
C28 H28 0.9300 .
C29 H29 0.9300 .
C30 C31 1.400(2) .
C30 C35 1.408(2) .
C31 C32 1.397(2) .
C31 H31 0.9300 .
C32 C33 1.381(2) .
C32 H32 0.9300 .
C33 C34 1.388(2) .
C33 H33 0.9300 .
C34 C35 1.389(2) .
C34 H34 0.9300 .
C35 H35 0.9300 .
C36 C41 1.404(2) .
C36 C37 1.410(2) .
C37 C38 1.388(2) .
C37 H37 0.9300 .
C38 C39 1.386(2) .
C38 H38 0.9300 .
C39 C40 1.382(2) .
C39 H39 0.9300 .
C40 C41 1.391(2) .
C40 H40 0.9300 .
C41 H41 0.9300 .

loop_
_geom_hbond_atom_site_label_D
_geom_hbond_atom_site_label_H
_geom_hbond_atom_site_label_A
_geom_hbond_distance_DH
_geom_hbond_distance_HA
_geom_hbond_distance_DA
_geom_hbond_angle_DHA
_geom_hbond_site_symmetry_A
C8 H8 Cl1 0.96 2.95 3.7370(16) 139.9 5_667
O1 H1 O5 0.87(2) 1.82(2) 2.6761(16) 167.8(19) .
C11 H11 O5 0.97 2.45 3.3985(19) 164.7 2_656
O2 H2A O4 0.87(2) 1.85(2) 2.6940(15) 166(2) .
O5 H5A O4 0.86(2) 2.04(3) 2.7814(18) 144(2) 2_656

loop_
_geom_torsion_atom_site_label_1
_geom_torsion_atom_site_label_2
_geom_torsion_atom_site_label_3
_geom_torsion_atom_site_label_4
_geom_torsion
C6 C1 C2 C3 -0.5(2)
Cl1 C1 C2 C3 179.55(11)
C1 C2 C3 C4 0.5(2)
C1 C2 C3 C7 177.84(13)
C2 C3 C4 O3 179.95(12)
C7 C3 C4 O3 2.6(2)
C2 C3 C4 C5 -0.4(2)
C7 C3 C4 C5 -177.72(13)
O3 C4 C5 C6 179.87(13)
C3 C4 C5 C6 0.2(2)
O3 C4 C5 C11 3.1(2)
C3 C4 C5 C11 -176.64(13)
C2 C1 C6 C5 0.3(2)
Cl1 C1 C6 C5 -179.74(11)
C4 C5 C6 C1 -0.1(2)
C11 C5 C6 C1 176.69(13)
C2 C3 C7 N1 119.28(14)
C4 C3 C7 N1 -63.38(17)
C3 C7 N1 C8 -60.85(15)
C3 C7 N1 C9 179.83(12)
C3 C7 N1 Mg1 67.38(13)
C8 N1 C9 C10 175.34(12)
C7 N1 C9 C10 -65.17(15)
Mg1 N1 C9 C10 48.78(13)
N1 C9 C10 O1 -40.52(17)
C9 C10 O1 Mg1 10.60(16)
C6 C5 C11 N2 121.99(14)
C4 C5 C11 N2 -61.21(17)
C5 C11 N2 C12 -61.51(15)
C5 C11 N2 C13 -179.17(12)
C5 C11 N2 Mg2 68.48(12)
C12 N2 C13 C14 176.99(13)
C11 N2 C13 C14 -64.59(16)
Mg2 N2 C13 C14 49.32(14)
N2 C13 C14 O2 -40.94(17)
C13 C14 O2 Mg2 10.77(16)
C3 C4 O3 Mg1 40.40(18)
C5 C4 O3 Mg1 -139.30(11)
C3 C4 O3 Mg2 -145.93(11)
C5 C4 O3 Mg2 34.38(18)
C24 B1 C18 C19 -19.29(19)
C30 B1 C18 C19 97.99(17)
C36 B1 C18 C19 -139.38(15)
C24 B1 C18 C23 162.73(13)
C30 B1 C18 C23 -79.99(17)
C36 B1 C18 C23 42.64(19)
C23 C18 C19 C20 1.1(2)
B1 C18 C19 C20 -177.00(15)
C18 C19 C20 C21 -1.2(3)
C19 C20 C21 C22 0.4(2)
C20 C21 C22 C23 0.3(2)
C21 C22 C23 C18 -0.3(2)
C19 C18 C23 C22 -0.4(2)
B1 C18 C23 C22 177.76(14)
C30 B1 C24 C29 142.05(14)
C36 B1 C24 C29 20.32(19)
C18 B1 C24 C29 -99.20(16)
C30 B1 C24 C25 -43.43(17)
C36 B1 C24 C25 -165.16(13)
C18 B1 C24 C25 75.32(16)
C29 C24 C25 C26 1.9(2)
B1 C24 C25 C26 -173.19(14)
C24 C25 C26 C27 -0.3(2)
C25 C26 C27 C28 -1.1(2)
C26 C27 C28 C29 0.8(2)
C25 C24 C29 C28 -2.1(2)
B1 C24 C29 C28 172.56(14)
C27 C28 C29 C24 0.9(2)
C24 B1 C30 C31 128.25(14)
C36 B1 C30 C31 -110.70(15)
C18 B1 C30 C31 10.7(2)
C24 B1 C30 C35 -50.40(17)
C36 B1 C30 C35 70.64(17)
C18 B1 C30 C35 -167.92(13)
C35 C30 C31 C32 -0.2(2)
B1 C30 C31 C32 -178.87(14)
C30 C31 C32 C33 -0.5(2)
C31 C32 C33 C34 0.3(2)
C32 C33 C34 C35 0.5(2)
C33 C34 C35 C30 -1.2(2)
C31 C30 C35 C34 1.0(2)
B1 C30 C35 C34 179.75(14)
C24 B1 C36 C41 97.77(17)
C30 B1 C36 C41 -21.7(2)
C18 B1 C36 C41 -143.51(14)
C24 B1 C36 C37 -80.76(17)
C30 B1 C36 C37 159.73(13)
C18 B1 C36 C37 37.95(18)
C41 C36 C37 C38 -0.2(2)
B1 C36 C37 C38 178.46(14)
C36 C37 C38 C39 0.5(2)
C37 C38 C39 C40 -0.3(2)
C38 C39 C40 C41 -0.2(2)
C39 C40 C41 C36 0.5(2)
C37 C36 C41 C40 -0.3(2)
B1 C36 C41 C40 -178.92(14)
